data_2022721
loop_
_publ_author_name
'Shyshkina, Mariia O.'
'Lega, Dmitry A.'
'Shemchuk, Liudmyla M.'
'Starchikova, Irina L.'
'Shemchuk, Leonid A.'

_publ_section_title
;
 3,3'-(Phenyl-methyl-ene)bis-(1-ethyl-3,4-di-hydro-1<i>H</i>-2,1-benzo-thia-zine-2,2,4-trione):
 single-crystal X-ray diffraction study, quantum-chemical calculations and
 Hirshfeld surface analysis.
;
_journal_coeditor_code EX2067
_journal_issue 'Pt 4'
_journal_name_full 'Acta crystallographica. Section E, Crystallographic communications'
_journal_page_first 349
_journal_page_last 355
_journal_paper_doi 10.1107/S2056989023002505
_journal_volume 79
_journal_year 2023
_chemical_formula_iupac 'C27 H26 N2 O6 S2'
_chemical_formula_moiety 'C27 H26 N2 O6 S2'
_chemical_formula_sum 'C27 H26 N2 O6 S2'
_chemical_formula_weight 538.62
_chemical_name_systematic 3,3'-(Phenylmethylene)bis(1-ethyl-3,4-dihydro-1<i>H</i>-2,1-benzothiazine-2,2,4-trione)
_space_group_crystal_system monoclinic
_space_group_IT_number 14
_space_group_name_Hall '-P 2ybc'
_space_group_name_H-M_alt 'P 1 21/c 1'
_atom_sites_solution_hydrogens geom
_audit_creation_method
;
Olex2 1.5
(compiled 2022.04.07 svn.rca3783a0 for OlexSys, GUI svn.r6498)
;
_cell_angle_alpha 90
_cell_angle_beta 108.613(3)
_cell_angle_gamma 90
_cell_formula_units_Z 4
_cell_length_a 11.7125(4)
_cell_length_b 18.4040(6)
_cell_length_c 12.8601(5)
_cell_measurement_reflns_used 3809
_cell_measurement_temperature 293(2)
_cell_measurement_theta_max 24.8050
_cell_measurement_theta_min 3.6020
_cell_volume 2627.09(17)
_computing_cell_refinement
;
CrysAlisPro 1.171.39.46 (Rigaku OD, 2018)
;
_computing_data_collection
;
CrysAlisPro 1.171.39.46 (Rigaku OD, 2018)
;
_computing_data_reduction
;
CrysAlisPro 1.171.39.46 (Rigaku OD, 2018)
;
_computing_molecular_graphics
;
Mercury (Macrae <i>et al.</i>,  2020)
;
_computing_publication_material
;
Olex2 1.5 (Dolomanov <i>et al.</i>,  2009)
;
_computing_structure_refinement
;
<i>SHELXL2016/6</i> (Sheldrick, 2015b)
;
_computing_structure_solution
;
<i>SHELXT2014/5</i> (Sheldrick, 2015a)
;
_diffrn_ambient_temperature 293(2)
_diffrn_detector_area_resol_mean 16.1827
_diffrn_measured_fraction_theta_full 0.998
_diffrn_measured_fraction_theta_max 0.998
_diffrn_measurement_device 'four-circle diffractometer'
_diffrn_measurement_device_type 'Xcalibur, Sapphire3'
_diffrn_measurement_method '\w scans'
_diffrn_radiation_type MoK\a
_diffrn_radiation_wavelength 0.71073
_diffrn_reflns_av_R_equivalents 0.0720
_diffrn_reflns_av_unetI/netI 0.0529
_diffrn_reflns_limit_h_max 13
_diffrn_reflns_limit_h_min -13
_diffrn_reflns_limit_k_max 21
_diffrn_reflns_limit_k_min -19
_diffrn_reflns_limit_l_max 15
_diffrn_reflns_limit_l_min -14
_diffrn_reflns_number 18007
_diffrn_reflns_theta_full 24.999
_diffrn_reflns_theta_max 24.999
_diffrn_reflns_theta_min 3.057
_exptl_absorpt_coefficient_mu 0.247
_exptl_absorpt_correction_T_max 1.00000
_exptl_absorpt_correction_T_min 0.77349
_exptl_absorpt_correction_type multi-scan
_exptl_absorpt_process_details
;
(CrysAlisPro; Rigaku OD, 2018)
;
_exptl_crystal_colour yellow
_exptl_crystal_density_diffrn 1.362
_exptl_crystal_description block
_exptl_crystal_F_000 1128
_exptl_crystal_size_max 0.2
_exptl_crystal_size_mid 0.15
_exptl_crystal_size_min 0.1
_refine_diff_density_max 0.209
_refine_diff_density_min -0.354
_refine_ls_extinction_method none
_refine_ls_goodness_of_fit_ref 1.038
_refine_ls_hydrogen_treatment constr
_refine_ls_matrix_type full
_refine_ls_number_parameters 356
_refine_ls_number_reflns 4617
_refine_ls_number_restraints 4
_refine_ls_restrained_S_all 1.038
_refine_ls_R_factor_all 0.0754
_refine_ls_R_factor_gt 0.0583
_refine_ls_shift/su_max 0.000
_refine_ls_shift/su_mean 0.000
_refine_ls_structure_factor_coef Fsqd
_refine_ls_weighting_details 'w=1/[\s^2^(Fo^2^)+(0.0785P)^2^+0.6422P] where P=(Fo^2^+2Fc^2^)/3'
_refine_ls_weighting_scheme calc
_refine_ls_wR_factor_gt 0.1453
_refine_ls_wR_factor_ref 0.1632
_reflns_number_gt 3493
_reflns_number_total 4617
_reflns_threshold_expression 'I > 2\s(I)'
_cod_data_source_file ex2067sup1.cif
_cod_data_source_block I
_cod_depositor_comments 'Adding full bibliography for 2022721.cif.'
_cod_database_code 2022721
_cod_database_fobs_code 2022721
_shelx_space_group_comment
;
The symmetry employed for this shelxl refinement is uniquely defined
by the following loop, which should always be used as a source of
symmetry information in preference to the above space-group names.
They are only intended as comments.
;

loop_
_space_group_symop_operation_xyz
'x, y, z'
'-x, y+1/2, -z+1/2'
'-x, -y, -z'
'x, -y-1/2, z-1/2'

loop_
_atom_site_type_symbol
_atom_site_label
_atom_site_fract_x
_atom_site_fract_y
_atom_site_fract_z
_atom_site_U_iso_or_equiv
_atom_site_adp_type
_atom_site_calc_flag
_atom_site_occupancy
_atom_site_disorder_assembly
_atom_site_disorder_group
S S1 0.47793(6) 0.25767(4) 0.19434(5) 0.0472(2) Uani d 1 . .
S S2 0.83342(7) 0.29750(5) 0.12866(7) 0.0665(3) Uani d 1 . .
O O1 0.48791(18) 0.40259(12) -0.01080(16) 0.0681(6) Uani d 1 . .
O O2 0.39569(17) 0.21964(11) 0.10504(16) 0.0610(5) Uani d 1 . .
O O3 0.56091(17) 0.21663(11) 0.27821(17) 0.0641(6) Uani d 1 . .
O O4 0.8703(2) 0.48332(12) 0.2195(2) 0.0827(7) Uani d 1 . .
O O5 0.9255(2) 0.32588(15) 0.0899(2) 0.0863(7) Uani d 1 . .
O O6 0.7502(2) 0.24653(13) 0.0625(2) 0.0907(8) Uani d 1 . .
N N1 0.40691(19) 0.31205(12) 0.25327(17) 0.0504(6) Uani d 1 . .
N N2 0.8914(2) 0.26077(14) 0.2500(3) 0.0744(8) Uani d 1 . .
C C1 0.3308(2) 0.36578(15) 0.1862(2) 0.0524(7) Uani d 1 . .
C C2 0.2310(3) 0.39112(19) 0.2112(3) 0.0779(10) Uani d 1 . .
H H2 0.213177 0.372912 0.271679 0.093 Uiso calc 1 . .
C C3 0.1584(4) 0.4434(2) 0.1457(4) 0.1034(15) Uani d 1 . .
H H3 0.093015 0.461227 0.164150 0.124 Uiso calc 1 . .
C C4 0.1800(3) 0.4697(2) 0.0549(4) 0.1069(15) Uani d 1 . .
H H4 0.128496 0.503913 0.010587 0.128 Uiso calc 1 . .
C C5 0.2783(3) 0.44536(19) 0.0291(3) 0.0793(10) Uani d 1 . .
H H5 0.293003 0.463059 -0.033195 0.095 Uiso calc 1 . .
C C6 0.3566(2) 0.39430(15) 0.0952(2) 0.0521(7) Uani d 1 . .
C C7 0.3866(3) 0.28547(19) 0.3537(2) 0.0660(8) Uani d 1 . .
H H7A 0.364483 0.326257 0.391083 0.079 Uiso calc 1 . .
H H7B 0.461418 0.265607 0.402041 0.079 Uiso calc 1 . .
C C8 0.2902(3) 0.2284(2) 0.3336(3) 0.0770(10) Uani d 1 . .
H H8A 0.216782 0.246542 0.282656 0.115 Uiso calc 1 . .
H H8B 0.277153 0.216385 0.401607 0.115 Uiso calc 1 . .
H H8C 0.315178 0.185659 0.303806 0.115 Uiso calc 1 . .
C C9 0.4636(2) 0.37545(14) 0.0657(2) 0.0469(6) Uani d 1 . .
C C10 0.5535(2) 0.32026(13) 0.13538(19) 0.0414(6) Uani d 1 . .
H H10 0.582604 0.292278 0.084064 0.050 Uiso calc 1 . .
C C11 0.6668(2) 0.35335(13) 0.22011(19) 0.0396(6) Uani d 1 . .
H H11 0.703254 0.314563 0.272388 0.048 Uiso calc 1 . .
C C12 0.6416(2) 0.41570(13) 0.2868(2) 0.0421(6) Uani d 1 . .
C C13 0.6622(3) 0.40655(17) 0.3976(2) 0.0611(8) Uani d 1 . .
H H13 0.691505 0.362551 0.431097 0.073 Uiso calc 1 . .
C C14 0.6389(4) 0.4636(3) 0.4590(3) 0.0899(12) Uani d 1 . .
H H14 0.652657 0.457362 0.533779 0.108 Uiso calc 1 . .
C C15 0.5962(4) 0.5285(2) 0.4109(4) 0.0927(12) Uani d 1 . .
H H15 0.580782 0.566206 0.452748 0.111 Uiso calc 1 . .
C C16 0.5763(3) 0.53777(18) 0.3024(4) 0.0770(10) Uani d 1 . .
H H16 0.546752 0.581930 0.269590 0.092 Uiso calc 1 . .
C C17 0.5994(2) 0.48233(14) 0.2397(3) 0.0556(7) Uani d 1 . .
H H17 0.586499 0.489687 0.165310 0.067 Uiso calc 1 . .
C C18 0.7610(2) 0.37414(14) 0.1630(2) 0.0454(6) Uani d 1 . .
H H18 0.721111 0.401986 0.096348 0.054 Uiso calc 1 . .
C C19 0.8652(2) 0.41888(16) 0.2378(2) 0.0535(7) Uani d 1 . .
C C20 0.9511(2) 0.38141(19) 0.3282(2) 0.0616(8) Uani d 1 . .
C C21 1.0253(3) 0.4243(3) 0.4130(3) 0.0931(13) Uani d 1 . .
H H21 1.020907 0.474641 0.407315 0.112 Uiso calc 1 . .
C C22 1.1036(4) 0.3929(5) 0.5037(4) 0.136(2) Uani d 1 . .
H H22 1.152568 0.421830 0.559600 0.164 Uiso calc 1 . .
C C23 1.1103(4) 0.3193(5) 0.5125(5) 0.137(3) Uani d 1 . .
H H23 1.162666 0.298517 0.575744 0.165 Uiso calc 1 . .
C C24 1.0412(4) 0.2746(3) 0.4298(4) 0.1058(15) Uani d 1 . .
H H24 1.048072 0.224317 0.436921 0.127 Uiso calc 1 . .
C C25 0.9608(3) 0.3057(2) 0.3353(3) 0.0706(9) Uani d 1 . .
C C26A 0.8651(6) 0.18562(17) 0.2743(7) 0.103(2) Uani d 0.823(10) A 1
H H26A 0.782421 0.173685 0.232684 0.123 Uiso calc 0.823(10) A 1
H H26B 0.874295 0.181114 0.351686 0.123 Uiso calc 0.823(10) A 1
C C27A 0.9510(7) 0.1325(3) 0.2443(7) 0.156(4) Uani d 0.823(10) A 1
H H27A 0.948918 0.141105 0.170067 0.235 Uiso calc 0.823(10) A 1
H H27B 0.926259 0.083490 0.251111 0.235 Uiso calc 0.823(10) A 1
H H27C 1.031506 0.139747 0.292943 0.235 Uiso calc 0.823(10) A 1
C C26B 0.915(2) 0.1865(6) 0.220(2) 0.120(13) Uani d 0.177(10) A 2
H H26C 1.000208 0.174041 0.249165 0.144 Uiso calc 0.177(10) A 2
H H26D 0.886487 0.178665 0.141547 0.144 Uiso calc 0.177(10) A 2
C C27B 0.839(3) 0.1457(17) 0.279(3) 0.135(14) Uani d 0.177(10) A 2
H H27D 0.764720 0.130614 0.226797 0.202 Uiso calc 0.177(10) A 2
H H27E 0.823032 0.177321 0.332400 0.202 Uiso calc 0.177(10) A 2
H H27F 0.882787 0.103844 0.315959 0.202 Uiso calc 0.177(10) A 2

loop_
_atom_site_aniso_label
_atom_site_aniso_U_11
_atom_site_aniso_U_22
_atom_site_aniso_U_33
_atom_site_aniso_U_12
_atom_site_aniso_U_13
_atom_site_aniso_U_23
S1 0.0481(4) 0.0414(4) 0.0504(4) -0.0078(3) 0.0132(3) 0.0042(3)
S2 0.0617(5) 0.0658(6) 0.0791(6) 0.0014(4) 0.0325(4) -0.0177(4)
O1 0.0694(13) 0.0820(16) 0.0528(12) -0.0002(11) 0.0194(10) 0.0216(11)
O2 0.0593(12) 0.0558(12) 0.0643(13) -0.0228(9) 0.0146(9) -0.0109(10)
O3 0.0574(12) 0.0525(12) 0.0748(14) 0.0001(9) 0.0104(10) 0.0270(10)
O4 0.0794(16) 0.0544(15) 0.1110(19) -0.0217(11) 0.0258(13) 0.0033(13)
O5 0.0739(15) 0.113(2) 0.0908(17) -0.0041(13) 0.0521(13) -0.0189(15)
O6 0.0814(16) 0.0819(17) 0.114(2) -0.0092(13) 0.0392(14) -0.0532(15)
N1 0.0541(13) 0.0551(14) 0.0440(13) -0.0031(10) 0.0187(10) 0.0060(10)
N2 0.0654(17) 0.0551(17) 0.104(2) 0.0186(13) 0.0291(16) 0.0104(15)
C1 0.0485(16) 0.0460(16) 0.0633(18) -0.0039(12) 0.0185(13) 0.0034(13)
C2 0.072(2) 0.068(2) 0.110(3) 0.0057(17) 0.052(2) 0.009(2)
C3 0.076(3) 0.079(3) 0.174(5) 0.021(2) 0.066(3) 0.027(3)
C4 0.063(2) 0.100(3) 0.160(4) 0.031(2) 0.039(2) 0.059(3)
C5 0.058(2) 0.078(2) 0.101(3) 0.0114(16) 0.0233(17) 0.034(2)
C6 0.0411(15) 0.0519(17) 0.0597(17) -0.0002(11) 0.0112(12) 0.0128(13)
C7 0.069(2) 0.086(2) 0.0442(17) -0.0085(16) 0.0196(14) 0.0094(15)
C8 0.076(2) 0.090(3) 0.074(2) -0.0087(18) 0.0368(17) 0.0210(19)
C9 0.0489(15) 0.0481(16) 0.0401(15) -0.0084(11) 0.0092(11) 0.0062(12)
C10 0.0431(14) 0.0425(15) 0.0386(14) -0.0045(10) 0.0129(10) -0.0032(11)
C11 0.0390(13) 0.0380(14) 0.0407(14) -0.0022(10) 0.0111(10) 0.0036(10)
C12 0.0368(13) 0.0403(15) 0.0491(16) -0.0039(10) 0.0134(10) -0.0030(11)
C13 0.069(2) 0.062(2) 0.0535(18) -0.0074(14) 0.0214(14) -0.0046(15)
C14 0.106(3) 0.107(3) 0.069(2) -0.019(2) 0.045(2) -0.031(2)
C15 0.102(3) 0.072(3) 0.119(4) -0.010(2) 0.057(3) -0.039(3)
C16 0.076(2) 0.048(2) 0.112(3) -0.0015(15) 0.037(2) -0.0165(19)
C17 0.0583(17) 0.0401(16) 0.0689(19) -0.0004(12) 0.0213(14) -0.0032(13)
C18 0.0442(14) 0.0458(15) 0.0470(15) -0.0026(11) 0.0157(11) 0.0021(12)
C19 0.0473(16) 0.0517(18) 0.0664(19) -0.0085(12) 0.0251(13) -0.0024(14)
C20 0.0384(15) 0.083(2) 0.0628(19) -0.0059(14) 0.0147(12) -0.0023(16)
C21 0.051(2) 0.142(4) 0.080(3) -0.024(2) 0.0129(18) -0.023(2)
C22 0.056(3) 0.257(8) 0.080(3) -0.021(4) -0.001(2) -0.013(4)
C23 0.058(3) 0.261(8) 0.082(3) 0.034(4) 0.008(2) 0.040(5)
C24 0.062(2) 0.155(4) 0.105(3) 0.040(3) 0.032(2) 0.049(3)
C25 0.0368(16) 0.102(3) 0.074(2) 0.0153(16) 0.0186(14) 0.0207(19)
C26A 0.093(4) 0.058(4) 0.178(6) 0.011(3) 0.073(4) 0.026(4)
C27A 0.167(7) 0.062(4) 0.275(10) 0.049(4) 0.120(7) 0.022(5)
C26B 0.067(16) 0.15(3) 0.15(3) 0.022(17) 0.053(17) -0.02(2)
C27B 0.11(2) 0.08(2) 0.20(4) 0.005(19) 0.03(2) 0.01(2)

loop_
_atom_type_symbol
_atom_type_description
_atom_type_scat_dispersion_real
_atom_type_scat_dispersion_imag
_atom_type_scat_source
C C 0.0033 0.0016 'International Tables Vol C Tables 4.2.6.8 and 6.1.1.4'
H H 0.0000 0.0000 'International Tables Vol C Tables 4.2.6.8 and 6.1.1.4'
N N 0.0061 0.0033 'International Tables Vol C Tables 4.2.6.8 and 6.1.1.4'
O O 0.0106 0.0060 'International Tables Vol C Tables 4.2.6.8 and 6.1.1.4'
S S 0.1246 0.1234 'International Tables Vol C Tables 4.2.6.8 and 6.1.1.4'

loop_
_geom_angle_atom_site_label_1
_geom_angle_atom_site_label_2
_geom_angle_atom_site_label_3
_geom_angle_site_symmetry_1
_geom_angle_site_symmetry_3
_geom_angle
_geom_angle_publ_flag
O2 S1 N1 . . 111.18(12) ?
O2 S1 C10 . . 106.09(11) ?
O3 S1 O2 . . 118.32(13) ?
O3 S1 N1 . . 107.48(13) ?
O3 S1 C10 . . 111.02(12) ?
N1 S1 C10 . . 101.48(12) ?
O5 S2 N2 . . 110.81(15) ?
O5 S2 C18 . . 105.76(14) ?
O6 S2 O5 . . 118.91(15) ?
O6 S2 N2 . . 107.12(17) ?
O6 S2 C18 . . 112.50(13) ?
N2 S2 C18 . . 100.17(13) ?
C1 N1 S1 . . 117.23(18) ?
C1 N1 C7 . . 121.2(2) ?
C7 N1 S1 . . 116.9(2) ?
C25 N2 S2 . . 117.4(2) ?
C25 N2 C26A . . 119.7(4) ?
C25 N2 C26B . . 129.7(11) ?
C26A N2 S2 . . 122.6(4) ?
C26B N2 S2 . . 101.0(12) ?
C2 C1 N1 . . 120.3(3) ?
C2 C1 C6 . . 119.3(3) ?
C6 C1 N1 . . 120.4(2) ?
C1 C2 H2 . . 120.2 ?
C3 C2 C1 . . 119.6(3) ?
C3 C2 H2 . . 120.2 ?
C2 C3 H3 . . 119.2 ?
C4 C3 C2 . . 121.6(4) ?
C4 C3 H3 . . 119.2 ?
C3 C4 H4 . . 120.3 ?
C3 C4 C5 . . 119.5(3) ?
C5 C4 H4 . . 120.3 ?
C4 C5 H5 . . 119.6 ?
C4 C5 C6 . . 120.8(3) ?
C6 C5 H5 . . 119.6 ?
C1 C6 C9 . . 124.0(2) ?
C5 C6 C1 . . 119.1(3) ?
C5 C6 C9 . . 116.9(3) ?
N1 C7 H7A . . 108.8 ?
N1 C7 H7B . . 108.8 ?
N1 C7 C8 . . 113.9(3) ?
H7A C7 H7B . . 107.7 ?
C8 C7 H7A . . 108.8 ?
C8 C7 H7B . . 108.8 ?
C7 C8 H8A . . 109.5 ?
C7 C8 H8B . . 109.5 ?
C7 C8 H8C . . 109.5 ?
H8A C8 H8B . . 109.5 ?
H8A C8 H8C . . 109.5 ?
H8B C8 H8C . . 109.5 ?
O1 C9 C6 . . 123.7(2) ?
O1 C9 C10 . . 116.9(2) ?
C6 C9 C10 . . 119.5(2) ?
S1 C10 H10 . . 106.0 ?
C9 C10 S1 . . 109.84(16) ?
C9 C10 H10 . . 106.0 ?
C9 C10 C11 . . 115.2(2) ?
C11 C10 S1 . . 112.91(16) ?
C11 C10 H10 . . 106.0 ?
C10 C11 H11 . . 106.5 ?
C10 C11 C18 . . 110.02(19) ?
C12 C11 C10 . . 114.7(2) ?
C12 C11 H11 . . 106.5 ?
C12 C11 C18 . . 112.09(19) ?
C18 C11 H11 . . 106.5 ?
C13 C12 C11 . . 119.4(2) ?
C13 C12 C17 . . 118.7(3) ?
C17 C12 C11 . . 121.9(2) ?
C12 C13 H13 . . 120.2 ?
C12 C13 C14 . . 119.6(3) ?
C14 C13 H13 . . 120.2 ?
C13 C14 H14 . . 119.6 ?
C15 C14 C13 . . 120.9(4) ?
C15 C14 H14 . . 119.6 ?
C14 C15 H15 . . 120.1 ?
C16 C15 C14 . . 119.7(4) ?
C16 C15 H15 . . 120.1 ?
C15 C16 H16 . . 119.7 ?
C15 C16 C17 . . 120.6(3) ?
C17 C16 H16 . . 119.7 ?
C12 C17 H17 . . 119.7 ?
C16 C17 C12 . . 120.6(3) ?
C16 C17 H17 . . 119.7 ?
S2 C18 H18 . . 109.3 ?
C11 C18 S2 . . 112.95(17) ?
C11 C18 H18 . . 109.3 ?
C19 C18 S2 . . 103.61(17) ?
C19 C18 C11 . . 112.3(2) ?
C19 C18 H18 . . 109.3 ?
O4 C19 C18 . . 118.8(3) ?
O4 C19 C20 . . 123.8(3) ?
C20 C19 C18 . . 117.3(2) ?
C21 C20 C19 . . 117.2(3) ?
C25 C20 C19 . . 123.3(3) ?
C25 C20 C21 . . 119.5(3) ?
C20 C21 H21 . . 119.7 ?
C22 C21 C20 . . 120.7(5) ?
C22 C21 H21 . . 119.7 ?
C21 C22 H22 . . 120.0 ?
C23 C22 C21 . . 119.9(5) ?
C23 C22 H22 . . 120.0 ?
C22 C23 H23 . . 119.2 ?
C22 C23 C24 . . 121.7(5) ?
C24 C23 H23 . . 119.2 ?
C23 C24 H24 . . 120.4 ?
C23 C24 C25 . . 119.3(5) ?
C25 C24 H24 . . 120.4 ?
C20 C25 N2 . . 121.4(3) ?
C20 C25 C24 . . 118.9(4) ?
C24 C25 N2 . . 119.8(4) ?
N2 C26A H26A . . 109.6 ?
N2 C26A H26B . . 109.6 ?
N2 C26A C27A . . 110.3(4) ?
H26A C26A H26B . . 108.1 ?
C27A C26A H26A . . 109.6 ?
C27A C26A H26B . . 109.6 ?
C26A C27A H27A . . 109.5 ?
C26A C27A H27B . . 109.5 ?
C26A C27A H27C . . 109.5 ?
H27A C27A H27B . . 109.5 ?
H27A C27A H27C . . 109.5 ?
H27B C27A H27C . . 109.5 ?
N2 C26B H26C . . 112.2 ?
N2 C26B H26D . . 112.2 ?
N2 C26B C27B . . 97.7(16) ?
H26C C26B H26D . . 109.8 ?
C27B C26B H26C . . 112.2 ?
C27B C26B H26D . . 112.2 ?
C26B C27B H27D . . 109.5 ?
C26B C27B H27E . . 109.5 ?
C26B C27B H27F . . 109.5 ?
H27D C27B H27E . . 109.5 ?
H27D C27B H27F . . 109.5 ?
H27E C27B H27F . . 109.5 ?

loop_
_geom_bond_atom_site_label_1
_geom_bond_atom_site_label_2
_geom_bond_site_symmetry_2
_geom_bond_distance
_geom_bond_publ_flag
S1 O2 . 1.4250(18) ?
S1 O3 . 1.4175(19) ?
S1 N1 . 1.634(2) ?
S1 C10 . 1.764(2) ?
S2 O5 . 1.424(2) ?
S2 O6 . 1.423(2) ?
S2 N2 . 1.636(3) ?
S2 C18 . 1.773(3) ?
O1 C9 . 1.215(3) ?
O4 C19 . 1.214(3) ?
N1 C1 . 1.423(3) ?
N1 C7 . 1.470(3) ?
N2 C25 . 1.407(4) ?
N2 C26A . 1.472(2) ?
N2 C26B . 1.471(2) ?
C1 C2 . 1.388(4) ?
C1 C6 . 1.401(4) ?
C2 H2 . 0.9300 ?
C2 C3 . 1.379(5) ?
C3 H3 . 0.9300 ?
C3 C4 . 1.361(6) ?
C4 H4 . 0.9300 ?
C4 C5 . 1.371(5) ?
C5 H5 . 0.9300 ?
C5 C6 . 1.396(4) ?
C6 C9 . 1.463(4) ?
C7 H7A . 0.9700 ?
C7 H7B . 0.9700 ?
C7 C8 . 1.503(4) ?
C8 H8A . 0.9600 ?
C8 H8B . 0.9600 ?
C8 H8C . 0.9600 ?
C9 C10 . 1.530(3) ?
C10 H10 . 0.9800 ?
C10 C11 . 1.548(3) ?
C11 H11 . 0.9800 ?
C11 C12 . 1.517(3) ?
C11 C18 . 1.555(3) ?
C12 C13 . 1.377(4) ?
C12 C17 . 1.387(4) ?
C13 H13 . 0.9300 ?
C13 C14 . 1.392(5) ?
C14 H14 . 0.9300 ?
C14 C15 . 1.365(6) ?
C15 H15 . 0.9300 ?
C15 C16 . 1.351(6) ?
C16 H16 . 0.9300 ?
C16 C17 . 1.379(4) ?
C17 H17 . 0.9300 ?
C18 H18 . 0.9800 ?
C18 C19 . 1.531(4) ?
C19 C20 . 1.446(4) ?
C20 C21 . 1.401(4) ?
C20 C25 . 1.398(5) ?
C21 H21 . 0.9300 ?
C21 C22 . 1.361(7) ?
C22 H22 . 0.9300 ?
C22 C23 . 1.360(8) ?
C23 H23 . 0.9300 ?
C23 C24 . 1.384(8) ?
C24 H24 . 0.9300 ?
C24 C25 . 1.401(5) ?
C26A H26A . 0.9700 ?
C26A H26B . 0.9700 ?
C26A C27A . 1.538(2) ?
C27A H27A . 0.9600 ?
C27A H27B . 0.9600 ?
C27A H27C . 0.9600 ?
C26B H26C . 0.9700 ?
C26B H26D . 0.9700 ?
C26B C27B . 1.540(2) ?
C27B H27D . 0.9600 ?
C27B H27E . 0.9600 ?
C27B H27F . 0.9600 ?

loop_
_geom_torsion_atom_site_label_1
_geom_torsion_atom_site_label_2
_geom_torsion_atom_site_label_3
_geom_torsion_atom_site_label_4
_geom_torsion_site_symmetry_1
_geom_torsion_site_symmetry_2
_geom_torsion_site_symmetry_3
_geom_torsion_site_symmetry_4
_geom_torsion
_geom_torsion_publ_flag
S1 N1 C1 C2 . . . . 151.3(2) ?
S1 N1 C1 C6 . . . . -29.5(3) ?
S1 N1 C7 C8 . . . . -73.9(3) ?
S1 C10 C11 C12 . . . . -81.3(2) ?
S1 C10 C11 C18 . . . . 151.25(17) ?
S2 N2 C25 C20 . . . . 19.5(4) ?
S2 N2 C25 C24 . . . . -160.7(3) ?
S2 N2 C26A C27A . . . . 85.8(6) ?
S2 N2 C26B C27B . . . . -122.2(18) ?
S2 C18 C19 O4 . . . . 131.0(3) ?
S2 C18 C19 C20 . . . . -50.2(3) ?
O1 C9 C10 S1 . . . . -152.2(2) ?
O1 C9 C10 C11 . . . . 79.0(3) ?
O2 S1 N1 C1 . . . . -57.6(2) ?
O2 S1 N1 C7 . . . . 98.5(2) ?
O2 S1 C10 C9 . . . . 63.6(2) ?
O2 S1 C10 C11 . . . . -166.28(17) ?
O3 S1 N1 C1 . . . . 171.43(19) ?
O3 S1 N1 C7 . . . . -32.4(2) ?
O3 S1 C10 C9 . . . . -166.63(17) ?
O3 S1 C10 C11 . . . . -36.5(2) ?
O4 C19 C20 C21 . . . . 16.1(4) ?
O4 C19 C20 C25 . . . . -165.5(3) ?
O5 S2 N2 C25 . . . . 59.5(3) ?
O5 S2 N2 C26A . . . . -125.8(3) ?
O5 S2 N2 C26B . . . . -87.0(10) ?
O5 S2 C18 C11 . . . . -173.21(18) ?
O5 S2 C18 C19 . . . . -51.5(2) ?
O6 S2 N2 C25 . . . . -169.3(2) ?
O6 S2 N2 C26A . . . . 5.4(3) ?
O6 S2 N2 C26B . . . . 44.2(10) ?
O6 S2 C18 C11 . . . . 55.4(2) ?
O6 S2 C18 C19 . . . . 177.18(19) ?
N1 S1 C10 C9 . . . . -52.65(19) ?
N1 S1 C10 C11 . . . . 77.47(19) ?
N1 C1 C2 C3 . . . . 179.7(3) ?
N1 C1 C6 C5 . . . . 178.1(3) ?
N1 C1 C6 C9 . . . . -3.6(4) ?
N2 S2 C18 C11 . . . . -58.0(2) ?
N2 S2 C18 C19 . . . . 63.7(2) ?
C1 N1 C7 C8 . . . . 81.3(4) ?
C1 C2 C3 C4 . . . . 1.9(7) ?
C1 C6 C9 O1 . . . . -176.9(3) ?
C1 C6 C9 C10 . . . . 1.3(4) ?
C2 C1 C6 C5 . . . . -2.7(4) ?
C2 C1 C6 C9 . . . . 175.6(3) ?
C2 C3 C4 C5 . . . . -2.0(7) ?
C3 C4 C5 C6 . . . . -0.3(7) ?
C4 C5 C6 C1 . . . . 2.6(5) ?
C4 C5 C6 C9 . . . . -175.7(3) ?
C5 C6 C9 O1 . . . . 1.4(4) ?
C5 C6 C9 C10 . . . . 179.5(3) ?
C6 C1 C2 C3 . . . . 0.5(5) ?
C6 C9 C10 S1 . . . . 29.5(3) ?
C6 C9 C10 C11 . . . . -99.3(3) ?
C7 N1 C1 C2 . . . . -3.8(4) ?
C7 N1 C1 C6 . . . . 175.4(3) ?
C9 C10 C11 C12 . . . . 46.0(3) ?
C9 C10 C11 C18 . . . . -81.4(3) ?
C10 S1 N1 C1 . . . . 54.8(2) ?
C10 S1 N1 C7 . . . . -149.0(2) ?
C10 C11 C12 C13 . . . . 112.5(3) ?
C10 C11 C12 C17 . . . . -68.2(3) ?
C10 C11 C18 S2 . . . . -73.1(2) ?
C10 C11 C18 C19 . . . . 170.1(2) ?
C11 C12 C13 C14 . . . . -179.8(3) ?
C11 C12 C17 C16 . . . . 179.4(3) ?
C11 C18 C19 O4 . . . . -106.9(3) ?
C11 C18 C19 C20 . . . . 72.0(3) ?
C12 C11 C18 S2 . . . . 157.98(17) ?
C12 C11 C18 C19 . . . . 41.3(3) ?
C12 C13 C14 C15 . . . . -0.1(5) ?
C13 C12 C17 C16 . . . . -1.2(4) ?
C13 C14 C15 C16 . . . . -0.1(6) ?
C14 C15 C16 C17 . . . . -0.3(6) ?
C15 C16 C17 C12 . . . . 1.0(5) ?
C17 C12 C13 C14 . . . . 0.8(4) ?
C18 S2 N2 C25 . . . . -51.8(2) ?
C18 S2 N2 C26A . . . . 122.9(3) ?
C18 S2 N2 C26B . . . . 161.7(10) ?
C18 C11 C12 C13 . . . . -121.1(2) ?
C18 C11 C12 C17 . . . . 58.2(3) ?
C18 C19 C20 C21 . . . . -162.7(3) ?
C18 C19 C20 C25 . . . . 15.8(4) ?
C19 C20 C21 C22 . . . . 176.3(4) ?
C19 C20 C25 N2 . . . . 4.1(5) ?
C19 C20 C25 C24 . . . . -175.7(3) ?
C20 C21 C22 C23 . . . . 0.0(7) ?
C21 C20 C25 N2 . . . . -177.5(3) ?
C21 C20 C25 C24 . . . . 2.8(5) ?
C21 C22 C23 C24 . . . . 1.7(9) ?
C22 C23 C24 C25 . . . . -1.1(8) ?
C23 C24 C25 N2 . . . . 179.1(4) ?
C23 C24 C25 C20 . . . . -1.2(5) ?
C25 N2 C26A C27A . . . . -99.6(6) ?
C25 N2 C26B C27B . . . . 97.3(19) ?
C25 C20 C21 C22 . . . . -2.2(5) ?
C26A N2 C25 C20 . . . . -155.3(3) ?
C26A N2 C25 C24 . . . . 24.4(5) ?
C26B N2 C25 C20 . . . . 154.8(14) ?
C26B N2 C25 C24 . . . . -25.5(14) ?
